data_2219009
loop_
_publ_author_name
'Becker, Annika'
'Sch\"urmann, Markus'
'Preut, Hans'
'Hiersemann, Martin'

_publ_section_title
(3<i>R</i>,4<i>S</i>,5<i>S</i>)-4-Hydroxy-3-methyl-5-[(2<i>S</i>,3<i>R</i>)-3-methylpent-4-en-2-yl]tetrahydrofuran-2-one
_journal_coeditor_code HB2741
_journal_issue 8
_journal_name_full 'Acta Crystallographica Section E'
_journal_page_first o1517
_journal_paper_doi 10.1107/S1600536808021181
_journal_volume 64
_journal_year 2008
_chemical_formula_iupac 'C11 H18 O3'
_chemical_formula_moiety 'C11 H18 O3'
_chemical_formula_sum 'C11 H18 O3'
_chemical_formula_weight 198.25
_chemical_name_systematic
;
(3<i>R</i>,4<i>S</i>,5<i>S</i>)-4-Hydroxy-3-methyl-5-[(2<i>S</i>,3<i>R</i>)-
3-methylpent-4-en-2-yl]tetrahydrofuran-2-one
;
_space_group_IT_number 4
_symmetry_cell_setting monoclinic
_symmetry_space_group_name_Hall 'P 2yb'
_symmetry_space_group_name_H-M 'P 1 21 1'
_atom_sites_solution_hydrogens geom
_atom_sites_solution_primary direct
_atom_sites_solution_secondary difmap
_audit_creation_method SHELXL-97
_cell_angle_alpha 90.00
_cell_angle_beta 95.46(3)
_cell_angle_gamma 90.00
_cell_formula_units_Z 4
_cell_length_a 6.2934(13)
_cell_length_b 16.411(3)
_cell_length_c 11.607(2)
_cell_measurement_reflns_used 9263
_cell_measurement_temperature 291.0(10)
_cell_measurement_theta_max 25.38
_cell_measurement_theta_min 3.04
_cell_volume 1193.3(4)
_computing_cell_refinement
;
DENZO and SCALEPACK (Otwinowski & Minor, 1997)
;
_computing_data_collection 'COLLECT (Nonius, 1998)'
_computing_data_reduction
;
DENZO and SCALEPACK (Otwinowski & Minor, 1997)
;
_computing_molecular_graphics 'SHELXTL-Plus (Sheldrick, 2008)'
_computing_publication_material
;
SHELXL97 (Sheldrick, 2008) and PLATON (Spek, 2003)
;
_computing_structure_refinement 'SHELXL97 (Sheldrick, 2008)'
_computing_structure_solution 'SHELXS97 (Sheldrick, 2008)'
_diffrn_ambient_temperature 291.0(10)
_diffrn_detector_area_resol_mean '19 vertical, 18 horizontal'
_diffrn_measured_fraction_theta_full 0.994
_diffrn_measured_fraction_theta_max 0.994
_diffrn_measurement_device_type 'Nonius KappaCCD'
_diffrn_measurement_method
;
259  frames via \w-rotation (\D\w=1%) and two times 120 s per frame
(three sets at different \k-angles)
;
_diffrn_radiation_monochromator graphite
_diffrn_radiation_source 'fine-focus sealed tube'
_diffrn_radiation_type MoK\a
_diffrn_radiation_wavelength 0.71073
_diffrn_reflns_av_R_equivalents 0.026
_diffrn_reflns_av_sigmaI/netI 0.0557
_diffrn_reflns_limit_h_max 7
_diffrn_reflns_limit_h_min -7
_diffrn_reflns_limit_k_max 19
_diffrn_reflns_limit_k_min -19
_diffrn_reflns_limit_l_max 13
_diffrn_reflns_limit_l_min -13
_diffrn_reflns_number 9263
_diffrn_reflns_theta_full 25.38
_diffrn_reflns_theta_max 25.38
_diffrn_reflns_theta_min 3.04
_diffrn_standards_decay_% 0
_diffrn_standards_number 0
_exptl_absorpt_coefficient_mu 0.079
_exptl_absorpt_correction_type none
_exptl_crystal_colour colourless
_exptl_crystal_density_diffrn 1.103
_exptl_crystal_density_method 'not measured'
_exptl_crystal_description block
_exptl_crystal_F_000 432
_exptl_crystal_size_max 0.30
_exptl_crystal_size_mid 0.28
_exptl_crystal_size_min 0.20
_refine_diff_density_max 0.136
_refine_diff_density_min -0.099
_refine_ls_extinction_coef 0.042(4)
_refine_ls_extinction_expression Fc^*^=kFc[1+0.001xFc^2^\l^3^/sin(2\q)]^-1/4^
_refine_ls_extinction_method 'SHELXL97 (Sheldrick, 2008)'
_refine_ls_goodness_of_fit_ref 1.056
_refine_ls_hydrogen_treatment constr
_refine_ls_matrix_type full
_refine_ls_number_parameters 262
_refine_ls_number_reflns 2268
_refine_ls_number_restraints 1
_refine_ls_restrained_S_all 1.056
_refine_ls_R_factor_all 0.0823
_refine_ls_R_factor_gt 0.0357
_refine_ls_shift/su_max 0.001
_refine_ls_shift/su_mean 0.000
_refine_ls_structure_factor_coef Fsqd
_refine_ls_weighting_details 'calc w=1/[\s^2^(Fo^2^)+(0.0276P)^2^] where P=(Fo^2^+2Fc^2^)/3'
_refine_ls_weighting_scheme calc
_refine_ls_wR_factor_gt 0.0744
_refine_ls_wR_factor_ref 0.0796
_reflns_number_gt 1228
_reflns_number_total 2268
_reflns_threshold_expression I>2\s(I)
_cod_data_source_file hb2741.cif
_cod_data_source_block I
_cod_original_cell_volume 1193.4(4)
_cod_original_sg_symbol_H-M 'P 21'
_cod_database_code 2219009
_cod_database_fobs_code 2219009

loop_
_symmetry_equiv_pos_as_xyz
'x, y, z'
'-x, y+1/2, -z'

loop_
_atom_site_type_symbol
_atom_site_label
_atom_site_fract_x
_atom_site_fract_y
_atom_site_fract_z
_atom_site_U_iso_or_equiv
_atom_site_adp_type
_atom_site_calc_flag
_atom_site_refinement_flags
_atom_site_occupancy
O O1 -0.2547(2) 0.96841(13) 0.63254(16) 0.0723(6) Uani d . 1
O O2 0.1616(3) 0.91394(14) 0.55403(19) 0.0818(7) Uani d . 1
H H2 0.2747 0.9160 0.5245 0.123 Uiso calc R 1
O O3 -0.4523(3) 0.95694(15) 0.46477(16) 0.0804(6) Uani d . 1
C C1 0.0831(4) 0.99366(19) 0.5670(2) 0.0699(9) Uani d . 1
H H1 0.1979 1.0342 0.5700 0.084 Uiso calc R 1
C C2 -0.0400(4) 0.9980(2) 0.6745(2) 0.0717(9) Uani d . 1
H H2A -0.0512 1.0552 0.6971 0.086 Uiso calc R 1
C C3 -0.2854(5) 0.9770(2) 0.5177(3) 0.0677(8) Uani d . 1
C C4 -0.0916(4) 1.0127(2) 0.4718(2) 0.0713(9) Uani d . 1
H H4 -0.1101 1.0720 0.4700 0.086 Uiso calc R 1
C C5 -0.0562(5) 0.9858(2) 0.3503(2) 0.0963(11) Uani d . 1
H H5A -0.0272 0.9284 0.3501 0.144 Uiso calc R 1
H H5B 0.0629 1.0149 0.3246 0.144 Uiso calc R 1
H H5C -0.1818 0.9971 0.2992 0.144 Uiso calc R 1
C C6 0.0466(4) 0.9499(2) 0.7790(2) 0.0766(9) Uani d . 1
H H6 0.0636 0.8934 0.7541 0.092 Uiso calc R 1
C C7 0.2689(5) 0.9825(2) 0.8203(3) 0.0999(12) Uani d . 1
H H7A 0.3668 0.9687 0.7647 0.150 Uiso calc R 1
H H7B 0.3165 0.9585 0.8936 0.150 Uiso calc R 1
H H7C 0.2628 1.0406 0.8283 0.150 Uiso calc R 1
C C8 -0.1058(5) 0.9493(3) 0.8754(3) 0.0969(12) Uani d . 1
H H8 -0.2441 0.9299 0.8397 0.116 Uiso calc R 1
C C9 -0.1446(7) 1.0344(3) 0.9243(3) 0.1352(16) Uani d . 1
H H9A -0.2459 1.0306 0.9809 0.203 Uiso calc R 1
H H9B -0.1995 1.0698 0.8626 0.203 Uiso calc R 1
H H9C -0.0125 1.0560 0.9598 0.203 Uiso calc R 1
C C10 -0.0295(7) 0.8869(4) 0.9651(4) 0.146(2) Uani d . 1
H H10 0.0090 0.8378 0.9327 0.175 Uiso calc R 1
C C11 -0.0089(10) 0.8863(6) 1.0604(6) 0.278(5) Uani d . 1
H H11A -0.0428 0.9323 1.1017 0.333 Uiso calc R 1
H H11B 0.0422 0.8398 1.0995 0.333 Uiso calc R 1
O O1' -0.6701(3) 0.71545(13) 0.46394(18) 0.0769(6) Uani d . 1
O O2' -0.2446(3) 0.67928(15) 0.3828(2) 0.0935(7) Uani d . 1
H H2' -0.1359 0.6868 0.3505 0.140 Uiso calc R 1
O O3' -0.8637(4) 0.71727(16) 0.29367(18) 0.0963(8) Uani d . 1
C C1' -0.3349(5) 0.7549(2) 0.4080(3) 0.0777(9) Uani d . 1
H H1' -0.2255 0.7974 0.4203 0.093 Uiso calc R 1
C C2' -0.4615(4) 0.7458(2) 0.5138(3) 0.0727(9) Uani d . 1
H H2'1 -0.4816 0.8000 0.5465 0.087 Uiso calc R 1
C C3' -0.7005(5) 0.7353(2) 0.3510(3) 0.0794(10) Uani d . 1
C C4' -0.5091(5) 0.7794(2) 0.3145(3) 0.0839(10) Uani d . 1
H H4' -0.5347 0.8379 0.3232 0.101 Uiso calc R 1
C C5' -0.4680(6) 0.7646(3) 0.1898(3) 0.1211(15) Uani d . 1
H H5'1 -0.3427 0.7940 0.1730 0.182 Uiso calc R 1
H H5'2 -0.5883 0.7831 0.1396 0.182 Uiso calc R 1
H H5'3 -0.4468 0.7074 0.1779 0.182 Uiso calc R 1
C C6' -0.3719(4) 0.6903(2) 0.6094(3) 0.0726(9) Uani d . 1
H H6' -0.3515 0.6367 0.5749 0.087 Uiso calc R 1
C C7' -0.1534(5) 0.7211(2) 0.6567(3) 0.0986(12) Uani d . 1
H H7'1 -0.0566 0.7169 0.5978 0.148 Uiso calc R 1
H H7'2 -0.1013 0.6888 0.7224 0.148 Uiso calc R 1
H H7'3 -0.1642 0.7770 0.6797 0.148 Uiso calc R 1
C C8' -0.5233(5) 0.6788(2) 0.7046(3) 0.0773(9) Uani d . 1
H H8' -0.6609 0.6623 0.6647 0.093 Uiso calc R 1
C C9' -0.5664(6) 0.7563(3) 0.7697(3) 0.1204(14) Uani d . 1
H H9'1 -0.4354 0.7760 0.8091 0.181 Uiso calc R 1
H H9'2 -0.6664 0.7450 0.8252 0.181 Uiso calc R 1
H H9'3 -0.6248 0.7968 0.7161 0.181 Uiso calc R 1
C C10' -0.4516(6) 0.6101(3) 0.7795(4) 0.1110(13) Uani d . 1
H H10' -0.4328 0.5614 0.7408 0.133 Uiso calc R 1
C C11' -0.4126(8) 0.6067(4) 0.8851(4) 0.183(3) Uani d . 1
H H11C -0.4276 0.6530 0.9300 0.220 Uiso calc R 1
H H11D -0.3679 0.5579 0.9203 0.220 Uiso calc R 1

loop_
_atom_site_aniso_label
_atom_site_aniso_U_11
_atom_site_aniso_U_22
_atom_site_aniso_U_33
_atom_site_aniso_U_12
_atom_site_aniso_U_13
_atom_site_aniso_U_23
O1 0.0470(10) 0.0854(17) 0.0864(13) -0.0022(11) 0.0168(9) 0.0018(13)
O2 0.0649(13) 0.0683(17) 0.1164(16) 0.0050(11) 0.0310(12) 0.0017(13)
O3 0.0569(12) 0.0926(18) 0.0930(13) -0.0018(13) 0.0134(11) 0.0007(13)
C1 0.0543(17) 0.052(2) 0.106(2) -0.0006(16) 0.0204(16) -0.0009(18)
C2 0.0513(16) 0.072(3) 0.094(2) -0.0065(16) 0.0167(15) -0.0091(19)
C3 0.0549(18) 0.063(2) 0.088(2) 0.0086(17) 0.0190(16) 0.0012(19)
C4 0.0609(18) 0.065(2) 0.090(2) 0.0004(16) 0.0210(16) 0.0089(17)
C5 0.083(2) 0.112(3) 0.099(2) -0.003(2) 0.0322(17) 0.004(2)
C6 0.0509(16) 0.091(3) 0.0888(19) -0.0027(17) 0.0115(15) -0.007(2)
C7 0.0603(18) 0.125(4) 0.115(2) -0.008(2) 0.0097(16) -0.012(2)
C8 0.0648(19) 0.140(4) 0.087(2) -0.003(2) 0.0156(18) -0.007(3)
C9 0.111(3) 0.173(5) 0.128(3) 0.024(3) 0.047(3) -0.021(3)
C10 0.106(3) 0.249(7) 0.086(3) 0.007(4) 0.027(3) 0.030(4)
C11 0.147(5) 0.476(16) 0.222(7) 0.051(7) 0.075(6) 0.165(9)
O1' 0.0496(11) 0.0897(18) 0.0938(14) -0.0022(11) 0.0186(10) 0.0066(12)
O2' 0.0718(14) 0.0719(18) 0.1435(19) 0.0044(13) 0.0446(13) 0.0045(15)
O3' 0.0646(14) 0.125(2) 0.1002(15) -0.0110(15) 0.0131(12) 0.0065(14)
C1' 0.0634(19) 0.056(2) 0.117(2) -0.0012(17) 0.0241(19) 0.003(2)
C2' 0.0534(18) 0.060(2) 0.106(2) -0.0041(16) 0.0122(16) -0.003(2)
C3' 0.060(2) 0.086(3) 0.095(2) 0.0041(19) 0.0236(18) 0.006(2)
C4' 0.073(2) 0.069(3) 0.112(2) -0.0002(18) 0.0255(19) 0.011(2)
C5' 0.103(3) 0.153(4) 0.114(3) -0.008(3) 0.045(2) 0.016(3)
C6' 0.0542(17) 0.064(2) 0.101(2) 0.0017(16) 0.0160(16) -0.005(2)
C7' 0.0560(18) 0.097(3) 0.142(3) -0.0047(19) 0.0043(18) -0.004(2)
C8' 0.0616(18) 0.079(3) 0.092(2) 0.0030(18) 0.0084(16) 0.002(2)
C9' 0.107(3) 0.128(4) 0.128(3) 0.021(3) 0.019(2) -0.026(3)
C10' 0.078(2) 0.149(4) 0.108(3) 0.001(3) 0.020(2) 0.015(3)
C11' 0.134(4) 0.252(7) 0.161(4) 0.028(4) -0.001(4) 0.069(5)

loop_
_atom_type_symbol
_atom_type_description
_atom_type_scat_dispersion_real
_atom_type_scat_dispersion_imag
_atom_type_scat_source
C C 0.0033 0.0016 'International Tables Vol C Tables 4.2.6.8 and 6.1.1.4'
H H 0.0000 0.0000 'International Tables Vol C Tables 4.2.6.8 and 6.1.1.4'
O O 0.0106 0.0060 'International Tables Vol C Tables 4.2.6.8 and 6.1.1.4'

loop_
_geom_angle_atom_site_label_1
_geom_angle_atom_site_label_2
_geom_angle_atom_site_label_3
_geom_angle
C3 O1 C2 109.6(2)
C1 O2 H2 109.5
O2 C1 C4 110.5(3)
O2 C1 C2 109.8(2)
C4 C1 C2 101.3(2)
O2 C1 H1 111.6
C4 C1 H1 111.6
C2 C1 H1 111.6
O1 C2 C6 110.1(2)
O1 C2 C1 103.6(2)
C6 C2 C1 117.4(2)
O1 C2 H2A 108.5
C6 C2 H2A 108.5
C1 C2 H2A 108.5
O3 C3 O1 120.9(2)
O3 C3 C4 128.5(3)
O1 C3 C4 110.6(3)
C3 C4 C5 114.5(3)
C3 C4 C1 102.7(2)
C5 C4 C1 117.3(2)
C3 C4 H4 107.3
C5 C4 H4 107.3
C1 C4 H4 107.3
C4 C5 H5A 109.5
C4 C5 H5B 109.5
H5A C5 H5B 109.5
C4 C5 H5C 109.5
H5A C5 H5C 109.5
H5B C5 H5C 109.5
C2 C6 C7 108.6(3)
C2 C6 C8 112.7(3)
C7 C6 C8 112.9(2)
C2 C6 H6 107.5
C7 C6 H6 107.5
C8 C6 H6 107.5
C6 C7 H7A 109.5
C6 C7 H7B 109.5
H7A C7 H7B 109.5
C6 C7 H7C 109.5
H7A C7 H7C 109.5
H7B C7 H7C 109.5
C10 C8 C9 114.5(3)
C10 C8 C6 109.1(3)
C9 C8 C6 113.1(3)
C10 C8 H8 106.5
C9 C8 H8 106.5
C6 C8 H8 106.5
C8 C9 H9A 109.5
C8 C9 H9B 109.5
H9A C9 H9B 109.5
C8 C9 H9C 109.5
H9A C9 H9C 109.5
H9B C9 H9C 109.5
C11 C10 C8 134.4(8)
C11 C10 H10 112.8
C8 C10 H10 112.8
C10 C11 H11A 120.0
C10 C11 H11B 120.0
H11A C11 H11B 120.0
C3' O1' C2' 109.9(2)
C1' O2' H2' 109.5
O2' C1' C4' 111.2(3)
O2' C1' C2' 109.3(3)
C4' C1' C2' 101.7(2)
O2' C1' H1' 111.4
C4' C1' H1' 111.4
C2' C1' H1' 111.4
O1' C2' C6' 110.1(2)
O1' C2' C1' 103.3(2)
C6' C2' C1' 117.6(2)
O1' C2' H2'1 108.5
C6' C2' H2'1 108.5
C1' C2' H2'1 108.5
O3' C3' O1' 120.8(3)
O3' C3' C4' 128.8(3)
O1' C3' C4' 110.4(3)
C3' C4' C5' 114.1(3)
C3' C4' C1' 102.4(3)
C5' C4' C1' 117.5(3)
C3' C4' H4' 107.4
C5' C4' H4' 107.4
C1' C4' H4' 107.4
C4' C5' H5'1 109.5
C4' C5' H5'2 109.5
H5'1 C5' H5'2 109.5
C4' C5' H5'3 109.5
H5'1 C5' H5'3 109.5
H5'2 C5' H5'3 109.5
C2' C6' C7' 109.2(3)
C2' C6' C8' 113.0(2)
C7' C6' C8' 112.5(3)
C2' C6' H6' 107.3
C7' C6' H6' 107.3
C8' C6' H6' 107.3
C6' C7' H7'1 109.5
C6' C7' H7'2 109.5
H7'1 C7' H7'2 109.5
C6' C7' H7'3 109.5
H7'1 C7' H7'3 109.5
H7'2 C7' H7'3 109.5
C10' C8' C9' 114.0(3)
C10' C8' C6' 110.1(3)
C9' C8' C6' 114.1(3)
C10' C8' H8' 106.0
C9' C8' H8' 106.0
C6' C8' H8' 106.0
C8' C9' H9'1 109.5
C8' C9' H9'2 109.5
H9'1 C9' H9'2 109.5
C8' C9' H9'3 109.5
H9'1 C9' H9'3 109.5
H9'2 C9' H9'3 109.5
C11' C10' C8' 130.3(5)
C11' C10' H10' 114.9
C8' C10' H10' 114.9
C10' C11' H11C 120.0
C10' C11' H11D 120.0
H11C C11' H11D 120.0

loop_
_geom_bond_atom_site_label_1
_geom_bond_atom_site_label_2
_geom_bond_distance
O1 C3 1.336(3)
O1 C2 1.474(3)
O2 C1 1.411(3)
O2 H2 0.8200
O3 C3 1.211(3)
C1 C4 1.515(4)
C1 C2 1.532(4)
C1 H1 0.9800
C2 C6 1.504(4)
C2 H2A 0.9800
C3 C4 1.496(4)
C4 C5 1.515(4)
C4 H4 0.9800
C5 H5A 0.9600
C5 H5B 0.9600
C5 H5C 0.9600
C6 C7 1.531(4)
C6 C8 1.542(4)
C6 H6 0.9800
C7 H7A 0.9600
C7 H7B 0.9600
C7 H7C 0.9600
C8 C10 1.506(7)
C8 C9 1.536(6)
C8 H8 0.9800
C9 H9A 0.9600
C9 H9B 0.9600
C9 H9C 0.9600
C10 C11 1.102(6)
C10 H10 0.9300
C11 H11A 0.9300
C11 H11B 0.9300
O1' C3' 1.347(3)
O1' C2' 1.470(3)
O2' C1' 1.408(4)
O2' H2' 0.8200
O3' C3' 1.206(3)
C1' C4' 1.521(4)
C1' C2' 1.533(4)
C1' H1' 0.9800
C2' C6' 1.503(4)
C2' H2'1 0.9800
C3' C4' 1.500(5)
C4' C5' 1.514(4)
C4' H4' 0.9800
C5' H5'1 0.9600
C5' H5'2 0.9600
C5' H5'3 0.9600
C6' C7' 1.517(4)
C6' C8' 1.538(4)
C6' H6' 0.9800
C7' H7'1 0.9600
C7' H7'2 0.9600
C7' H7'3 0.9600
C8' C10' 1.469(6)
C8' C9' 1.516(5)
C8' H8' 0.9800
C9' H9'1 0.9600
C9' H9'2 0.9600
C9' H9'3 0.9600
C10' C11' 1.228(5)
C10' H10' 0.9300
C11' H11C 0.9300
C11' H11D 0.9300

loop_
_geom_hbond_atom_site_label_D
_geom_hbond_atom_site_label_H
_geom_hbond_atom_site_label_A
_geom_hbond_site_symmetry_A
_geom_hbond_distance_DH
_geom_hbond_distance_HA
_geom_hbond_distance_DA
_geom_hbond_angle_DHA
O2 H2 O3 1_655 0.82 2.03 2.821(3) 163
O2' H2' O3' 1_655 0.82 1.96 2.771(3) 171

loop_
_geom_torsion_atom_site_label_1
_geom_torsion_atom_site_label_2
_geom_torsion_atom_site_label_3
_geom_torsion_atom_site_label_4
_geom_torsion
C3 O1 C2 C6 -148.1(3)
C3 O1 C2 C1 -21.8(3)
O2 C1 C2 O1 -83.7(3)
C4 C1 C2 O1 33.2(3)
O2 C1 C2 C6 37.9(3)
C4 C1 C2 C6 154.7(3)
C2 O1 C3 O3 -179.6(3)
C2 O1 C3 C4 0.5(3)
O3 C3 C4 C5 -30.6(5)
O1 C3 C4 C5 149.3(3)
O3 C3 C4 C1 -158.8(3)
O1 C3 C4 C1 21.1(3)
O2 C1 C4 C3 84.0(3)
C2 C1 C4 C3 -32.4(3)
O2 C1 C4 C5 -42.5(4)
C2 C1 C4 C5 -158.9(3)
O1 C2 C6 C7 -179.8(2)
C1 C2 C6 C7 62.1(4)
O1 C2 C6 C8 -54.0(4)
C1 C2 C6 C8 -172.1(3)
C2 C6 C8 C10 168.6(3)
C7 C6 C8 C10 -67.9(5)
C2 C6 C8 C9 -62.7(4)
C7 C6 C8 C9 60.8(4)
C9 C8 C10 C11 7.2(9)
C6 C8 C10 C11 135.1(8)
C3' O1' C2' C6' -149.0(3)
C3' O1' C2' C1' -22.6(3)
O2' C1' C2' O1' -84.1(3)
C4' C1' C2' O1' 33.5(3)
O2' C1' C2' C6' 37.4(4)
C4' C1' C2' C6' 155.1(3)
C2' O1' C3' O3' -178.9(3)
C2' O1' C3' C4' 1.6(3)
O3' C3' C4' C5' -31.2(6)
O1' C3' C4' C5' 148.3(3)
O3' C3' C4' C1' -159.3(4)
O1' C3' C4' C1' 20.2(4)
O2' C1' C4' C3' 84.1(3)
C2' C1' C4' C3' -32.2(3)
O2' C1' C4' C5' -41.7(4)
C2' C1' C4' C5' -158.0(3)
O1' C2' C6' C7' 178.0(2)
C1' C2' C6' C7' 60.1(4)
O1' C2' C6' C8' -56.0(4)
C1' C2' C6' C8' -173.9(3)
C2' C6' C8' C10' 166.5(3)
C7' C6' C8' C10' -69.3(4)
C2' C6' C8' C9' -63.8(4)
C7' C6' C8' C9' 60.4(4)
C9' C8' C10' C11' -3.6(7)
C6' C8' C10' C11' 126.1(5)

loop_
_cod_related_entry_id
_cod_related_entry_database
_cod_related_entry_code
1 ChemSpider 24740396
